data_4085229
loop_
_publ_author_name
'M\"uller, Astrid L.'
'Bleith, Tim'
'Roth, Torsten'
'Wadepohl, Hubert'
'Gade, Lutz H.'

_publ_section_title
;
 Iridium Half-Sandwich Complexes with Di- and Tridentate
 Bis(pyridylimino)isoindolato Ligands: Stoichiometric and Catalytic
 Reactivity
;
_journal_issue 11
_journal_name_full Organometallics
_journal_page_first 2326
_journal_paper_doi 10.1021/om501138t
_journal_volume 34
_journal_year 2015
_chemical_formula_sum 'C42 H45 Cl D6 Ir N5 O'
_chemical_formula_weight 875.56
_space_group_crystal_system triclinic
_space_group_IT_number 2
_space_group_name_Hall '-P 1'
_space_group_name_H-M_alt 'P -1'
_symmetry_cell_setting triclinic
_symmetry_Int_Tables_number 2
_symmetry_space_group_name_Hall '-P 1'
_symmetry_space_group_name_H-M 'P -1'
_atom_sites_solution_hydrogens mixed
_atom_sites_solution_primary iterative
_atom_sites_solution_secondary difmap
_audit_block_code ga_am10
_audit_creation_method encif
_audit_update_record 'Wed Dec 12 15:53:36 CET 2012'
_cell_angle_alpha 66.081(7)
_cell_angle_beta 89.052(12)
_cell_angle_gamma 83.481(11)
_cell_formula_units_Z 2
_cell_length_a 10.769(5)
_cell_length_b 12.692(5)
_cell_length_c 15.351(6)
_cell_measurement_reflns_used 7994
_cell_measurement_temperature 100(2)
_cell_measurement_theta_max 31.83
_cell_measurement_theta_min 2.36
_cell_volume 1904.6(14)
_computing_cell_refinement
;
SAINT 8.x (Bruker AXS, 1997-2011). Includes estimated systematic errors
 of the unit cell constants from Monte Carlo simulations.
;
_computing_data_collection 'SMART-5.631 (Bruker AXS, 2003)'
_computing_data_reduction 'SAINT 8.x (Bruker AXS, 1997-2011)'
_computing_publication_material 'encif (Wadepohl, 2012); encifer 1.4 (CCDC, 2011)'
_computing_structure_refinement 'SHELXL-2012 (Sheldrick, 2012)'
_computing_structure_solution 'SUPERFLIP (Palatinus, 2007-2009)'
_diffrn_ambient_environment 'perfluoro polyether oil'
_diffrn_ambient_temperature 100(2)
_diffrn_detector 'CCD plate'
_diffrn_detector_area_resol_mean 8.19
_diffrn_detector_type CCD-PXL-KAF2
_diffrn_measured_fraction_theta_full 0.999
_diffrn_measured_fraction_theta_max 0.924
_diffrn_measurement_device 'three-circle diffractometer'
_diffrn_measurement_device_type 'Bruker AXS Smart 1000'
_diffrn_measurement_method '\f- and \w-scans'
_diffrn_measurement_specimen_support 'polyimid foil'
_diffrn_radiation_monochromator graphite
_diffrn_radiation_probe x-ray
_diffrn_radiation_type MoK\a
_diffrn_radiation_wavelength 0.71073
_diffrn_reflns_av_R_equivalents 0.0360
_diffrn_reflns_av_unetI/netI 0.0347
_diffrn_reflns_Laue_measured_fraction_full 0.999
_diffrn_reflns_Laue_measured_fraction_max 0.924
_diffrn_reflns_limit_h_max 16
_diffrn_reflns_limit_h_min -16
_diffrn_reflns_limit_k_max 18
_diffrn_reflns_limit_k_min -19
_diffrn_reflns_limit_l_max 22
_diffrn_reflns_limit_l_min -23
_diffrn_reflns_number 48407
_diffrn_reflns_point_group_measured_fraction_full 0.999
_diffrn_reflns_point_group_measured_fraction_max 0.924
_diffrn_reflns_theta_full 25.242
_diffrn_reflns_theta_max 32.447
_diffrn_reflns_theta_min 1.767
_diffrn_source 'sealed X-Ray tube (Mo)'
_diffrn_source_type 'fine focus tube'
_exptl_absorpt_coefficient_mu 3.615
_exptl_absorpt_correction_T_max 0.7464
_exptl_absorpt_correction_T_min 0.6712
_exptl_absorpt_correction_type multi-scan
_exptl_absorpt_process_details
;
multi-scan from symmetry-related measurements (Blessing 1995)
SADABS (Sheldrick & Bruker AXS, 2004-2008)
;
_exptl_crystal_colour red
_exptl_crystal_density_diffrn 1.527
_exptl_crystal_description irregular
_exptl_crystal_F_000 880
_exptl_crystal_size_max 0.170
_exptl_crystal_size_mid 0.160
_exptl_crystal_size_min 0.130
_refine_diff_density_max 1.839
_refine_diff_density_min -1.019
_refine_diff_density_rms 0.142
_refine_ls_extinction_method none
_refine_ls_goodness_of_fit_ref 1.112
_refine_ls_hydrogen_treatment mixed
_refine_ls_matrix_type full
_refine_ls_number_parameters 550
_refine_ls_number_reflns 12706
_refine_ls_number_restraints 153
_refine_ls_restrained_S_all 1.121
_refine_ls_R_factor_all 0.0281
_refine_ls_R_factor_gt 0.0229
_refine_ls_shift/su_max 0.001
_refine_ls_shift/su_mean 0.000
_refine_ls_structure_factor_coef Fsqd
_refine_ls_weighting_details
;
 w=1/[\s^2^(Fo^2^)+(0.0156P)^2^+2.6239P]
 where P=(Fo^2^+2Fc^2^)/3
;
_refine_ls_weighting_scheme calc
_refine_ls_wR_factor_gt 0.0494
_refine_ls_wR_factor_ref 0.0560
_reflns_Friedel_coverage 0.000
_reflns_number_gt 11621
_reflns_number_total 12706
_reflns_threshold_expression 'I > 2\s(I)'
_cod_data_source_file om501138t_si_003.cif
_cod_data_source_block ga_am10
_cod_depositor_comments 'Adding full bibliography for 4085217--4085232.cif.'
_cod_original_cell_volume 1904.5(13)
_cod_database_code 4085229
_audit_block_refno 1662
_audit_block_usercomment AMFM11_4
_shelx_space_group_comment
;
The symmetry employed for this shelxl refinement is uniquely defined
by the following loop, which should always be used as a source of
symmetry information in preference to the above space-group names.
They are only intended as comments.
;
_shelx_estimated_absorpt_t_min 0.579
_shelx_estimated_absorpt_t_max 0.651
_shelxl_version_number 2012-6

loop_
_symmetry_equiv_pos_as_xyz
'x, y, z'
'-x, -y, -z'

loop_
_atom_site_label
_atom_site_type_symbol
_atom_site_fract_x
_atom_site_fract_y
_atom_site_fract_z
_atom_site_U_iso_or_equiv
_atom_site_adp_type
_atom_site_occupancy
_atom_site_site_symmetry_order
_atom_site_calc_flag
_atom_site_refinement_flags_posn
_atom_site_refinement_flags_adp
_atom_site_refinement_flags_occupancy
_atom_site_disorder_assembly
_atom_site_disorder_group
Ir Ir 0.18944(2) 0.18818(2) 0.26381(2) 0.00832(2) Uani 1 1 d . . . . .
N1 N 0.29651(17) 0.08244(15) 0.38061(13) 0.0109(3) Uani 1 1 d . . . . .
N2 N 0.23798(18) 0.17376(15) 0.48538(13) 0.0118(3) Uani 1 1 d . . . . .
N3 N 0.24105(17) 0.30765(15) 0.31683(12) 0.0099(3) Uani 1 1 d . . . . .
N4 N 0.41774(17) -0.03742(15) 0.31834(13) 0.0114(3) Uani 1 1 d . . . . .
N5 N 0.35952(17) 0.16266(15) 0.20062(13) 0.0107(3) Uani 1 1 d . . . . .
C1 C 0.27883(19) 0.08380(18) 0.46867(15) 0.0105(4) Uani 1 1 d . . . . .
C2 C 0.3245(2) -0.03363(18) 0.54103(15) 0.0110(4) Uani 1 1 d . . . . .
C3 C 0.37900(19) -0.09681(18) 0.49060(15) 0.0103(4) Uani 1 1 d . . . . .
C4 C 0.36535(19) -0.01856(17) 0.38803(15) 0.0099(4) Uani 1 1 d . . . . .
C5 C 0.3274(2) -0.08039(19) 0.63987(15) 0.0128(4) Uani 1 1 d . . . . .
H5 H 0.2930 -0.0364 0.6738 0.015 Uiso 1 1 calc R U . . .
C6 C 0.3829(2) -0.19496(19) 0.68789(16) 0.0145(4) Uani 1 1 d . . . . .
H6 H 0.3831 -0.2305 0.7556 0.017 Uiso 1 1 calc R U . . .
C7 C 0.4378(2) -0.25774(19) 0.63791(16) 0.0156(4) Uani 1 1 d . . . . .
H7 H 0.4749 -0.3353 0.6720 0.019 Uiso 1 1 calc R U . . .
C8 C 0.4390(2) -0.20821(19) 0.53850(16) 0.0130(4) Uani 1 1 d . . . . .
H8 H 0.4798 -0.2497 0.5046 0.016 Uiso 1 1 calc R U . . .
C9 C 0.2352(2) 0.28455(18) 0.41169(15) 0.0109(4) Uani 1 1 d . . . . .
C10 C 0.2314(2) 0.37535(19) 0.44129(16) 0.0143(4) Uani 1 1 d . . . . .
H10 H 0.2226 0.3587 0.5071 0.017 Uiso 1 1 calc R U . . .
C11 C 0.2400(2) 0.48913(19) 0.37789(17) 0.0160(4) Uani 1 1 d . . . . .
C12 C 0.2522(2) 0.50891(19) 0.28201(16) 0.0152(4) Uani 1 1 d . . . . .
H12 H 0.2609 0.5847 0.2357 0.018 Uiso 1 1 calc R U . . .
C13 C 0.2516(2) 0.41758(18) 0.25478(15) 0.0123(4) Uani 1 1 d . . . . .
H13 H 0.2589 0.4330 0.1891 0.015 Uiso 1 1 calc R U . . .
C14 C 0.4286(2) 0.05645(17) 0.23073(15) 0.0104(4) Uani 1 1 d . . . . .
C15 C 0.5253(2) 0.03665(19) 0.17521(15) 0.0126(4) Uani 1 1 d . . . . .
H15 H 0.5697 -0.0389 0.1956 0.015 Uiso 1 1 calc R U . . .
C16 C 0.5588(2) 0.12360(19) 0.09129(15) 0.0123(4) Uani 1 1 d . . . . .
C17 C 0.4883(2) 0.23264(19) 0.06342(16) 0.0130(4) Uani 1 1 d . . . . .
H17 H 0.5074 0.2957 0.0070 0.016 Uiso 1 1 calc R U . . .
C18 C 0.3911(2) 0.24775(18) 0.11843(15) 0.0122(4) Uani 1 1 d . . . . .
H18 H 0.3436 0.3219 0.0976 0.015 Uiso 1 1 calc R U . . .
C19 C 0.2368(3) 0.5861(2) 0.4123(2) 0.0307(6) Uani 1 1 d D . . . .
C20A C 0.3519(8) 0.5520(4) 0.4828(4) 0.083(3) Uani 0.683(5) 1 d D . P A 1
H20A H 0.3476 0.4742 0.5327 0.125 Uiso 0.683(5) 1 calc R U P A 1
H20B H 0.3512 0.6079 0.5119 0.125 Uiso 0.683(5) 1 calc R U P A 1
H20C H 0.4291 0.5524 0.4480 0.125 Uiso 0.683(5) 1 calc R U P A 1
C21A C 0.1195(7) 0.5827(4) 0.4737(4) 0.075(3) Uani 0.683(5) 1 d D . P A 1
H21A H 0.1187 0.5043 0.5236 0.113 Uiso 0.683(5) 1 calc R U P A 1
H21B H 0.0437 0.6037 0.4329 0.113 Uiso 0.683(5) 1 calc R U P A 1
H21C H 0.1223 0.6380 0.5031 0.113 Uiso 0.683(5) 1 calc R U P A 1
C22A C 0.2418(6) 0.7019(3) 0.3361(3) 0.0457(17) Uani 0.683(5) 1 d D . P A 1
H22A H 0.2393 0.7592 0.3640 0.069 Uiso 0.683(5) 1 calc R U P A 1
H22B H 0.1700 0.7212 0.2918 0.069 Uiso 0.683(5) 1 calc R U P A 1
H22C H 0.3194 0.7026 0.3018 0.069 Uiso 0.683(5) 1 calc R U P A 1
C20B C 0.2418(8) 0.5556(6) 0.5144(5) 0.0194(17) Uani 0.317(5) 1 d D . P A 2
H20D H 0.2390 0.6263 0.5258 0.029 Uiso 0.317(5) 1 calc R U P A 2
H20E H 0.3196 0.5055 0.5424 0.029 Uiso 0.317(5) 1 calc R U P A 2
H20F H 0.1703 0.5143 0.5438 0.029 Uiso 0.317(5) 1 calc R U P A 2
C21B C 0.1133(7) 0.6720(6) 0.3644(6) 0.0209(18) Uani 0.317(5) 1 d D . P A 2
H21D H 0.1114 0.6921 0.2956 0.031 Uiso 0.317(5) 1 calc R U P A 2
H21E H 0.1133 0.7427 0.3755 0.031 Uiso 0.317(5) 1 calc R U P A 2
H21F H 0.0395 0.6338 0.3926 0.031 Uiso 0.317(5) 1 calc R U P A 2
C22B C 0.3450(6) 0.6661(6) 0.3618(5) 0.0172(16) Uani 0.317(5) 1 d D . P A 2
H22D H 0.3411 0.6866 0.2931 0.026 Uiso 0.317(5) 1 calc R U P A 2
H22E H 0.4268 0.6234 0.3884 0.026 Uiso 0.317(5) 1 calc R U P A 2
H22F H 0.3329 0.7370 0.3734 0.026 Uiso 0.317(5) 1 calc R U P A 2
C23 C 0.6728(2) 0.1022(2) 0.03783(16) 0.0160(4) Uani 1 1 d . . . . .
C24 C 0.7880(2) 0.1182(3) 0.0872(2) 0.0276(6) Uani 1 1 d . . . . .
H24A H 0.7786 0.1965 0.0860 0.041 Uiso 1 1 calc R U . . .
H24B H 0.8633 0.1076 0.0536 0.041 Uiso 1 1 calc R U . . .
H24C H 0.7954 0.0608 0.1535 0.041 Uiso 1 1 calc R U . . .
C25 C 0.6866(3) -0.0210(2) 0.04145(19) 0.0255(6) Uani 1 1 d . . . . .
H25A H 0.6921 -0.0774 0.1081 0.038 Uiso 1 1 calc R U . . .
H25B H 0.7627 -0.0334 0.0093 0.038 Uiso 1 1 calc R U . . .
H25C H 0.6138 -0.0311 0.0093 0.038 Uiso 1 1 calc R U . . .
C26 C 0.6656(3) 0.1894(2) -0.06667(18) 0.0271(6) Uani 1 1 d . . . . .
H26A H 0.5889 0.1844 -0.0975 0.041 Uiso 1 1 calc R U . . .
H26B H 0.7384 0.1716 -0.0996 0.041 Uiso 1 1 calc R U . . .
H26C H 0.6650 0.2681 -0.0697 0.041 Uiso 1 1 calc R U . . .
C27 C 0.0265(2) 0.09530(18) 0.29298(15) 0.0113(4) Uani 1 1 d . . . . .
C28 C 0.0760(2) 0.10398(19) 0.20314(15) 0.0118(4) Uani 1 1 d . . . . .
C29 C 0.0659(2) 0.22658(19) 0.13986(15) 0.0134(4) Uani 1 1 d . . . . .
C30 C 0.0155(2) 0.29160(19) 0.19144(17) 0.0144(4) Uani 1 1 d . . . . .
C31 C -0.0084(2) 0.21068(19) 0.28790(16) 0.0129(4) Uani 1 1 d . . . . .
C32 C 0.0177(2) -0.0156(2) 0.37783(17) 0.0182(4) Uani 1 1 d . . . . .
H32A H 0.0876 -0.0729 0.3792 0.027 Uiso 1 1 calc R U . . .
H32B H -0.0615 -0.0449 0.3740 0.027 Uiso 1 1 calc R U . . .
H32C H 0.0211 -0.0017 0.4360 0.027 Uiso 1 1 calc R U . . .
C33 C 0.1204(2) 0.0045(2) 0.17735(17) 0.0181(4) Uani 1 1 d . . . . .
H33A H 0.1897 0.0252 0.1337 0.027 Uiso 1 1 calc R U . . .
H33B H 0.0515 -0.0129 0.1463 0.027 Uiso 1 1 calc R U . . .
H33C H 0.1490 -0.0638 0.2352 0.027 Uiso 1 1 calc R U . . .
C34 C 0.0971(2) 0.2766(2) 0.03703(17) 0.0214(5) Uani 1 1 d . . . . .
H34A H 0.1310 0.3504 0.0213 0.032 Uiso 1 1 calc R U . . .
H34B H 0.0214 0.2899 -0.0023 0.032 Uiso 1 1 calc R U . . .
H34C H 0.1595 0.2224 0.0245 0.032 Uiso 1 1 calc R U . . .
C35 C -0.0135(2) 0.4206(2) 0.15225(19) 0.0212(5) Uani 1 1 d . . . . .
H35A H -0.0134 0.4463 0.2045 0.032 Uiso 1 1 calc R U . . .
H35B H -0.0960 0.4436 0.1198 0.032 Uiso 1 1 calc R U . . .
H35C H 0.0500 0.4566 0.1067 0.032 Uiso 1 1 calc R U . . .
C36 C -0.0674(2) 0.2441(2) 0.36352(19) 0.0201(5) Uani 1 1 d . . . . .
H36A H -0.0392 0.1850 0.4265 0.030 Uiso 1 1 calc R U . . .
H36B H -0.1586 0.2500 0.3571 0.030 Uiso 1 1 calc R U . . .
H36C H -0.0429 0.3192 0.3564 0.030 Uiso 1 1 calc R U . . .
Cl1 Cl 0.72942(6) 0.44998(5) -0.00364(4) 0.02104(11) Uani 1 1 d . . . . .
O1 O 0.5195(2) 0.4851(2) 0.13848(14) 0.0303(4) Uani 1 1 d . . . . .
H1O H 0.4522 0.5036 0.1010 0.042(11) Uiso 1 1 d G . . . .
H2O H 0.5839 0.4743 0.1085 0.044(11) Uiso 1 1 d G . . . .
C91 C 0.6566(7) 0.6584(6) 0.2397(5) 0.0256(11) Uani 0.515(11) 1 d D U P B 3
H91 D 0.5832 0.6284 0.2308 0.031 Uiso 0.515(11) 1 calc R U P B 3
C92 C 0.7670(8) 0.6317(10) 0.2031(8) 0.030(2) Uani 0.515(11) 1 d D U P B 3
H92 D 0.7697 0.5837 0.1688 0.036 Uiso 0.515(11) 1 calc R U P B 3
C93 C 0.8737(9) 0.6744(10) 0.2161(8) 0.036(2) Uani 0.515(11) 1 d D U P B 3
H93 D 0.9500 0.6566 0.1904 0.043 Uiso 0.515(11) 1 calc R U P B 3
C94 C 0.8701(9) 0.7435(9) 0.2668(7) 0.039(2) Uani 0.515(11) 1 d D U P B 3
H94 D 0.9439 0.7728 0.2760 0.047 Uiso 0.515(11) 1 calc R U P B 3
C95 C 0.7591(10) 0.7695(6) 0.3039(5) 0.032(2) Uani 0.515(11) 1 d D U P B 3
H95 D 0.7569 0.8158 0.3395 0.039 Uiso 0.515(11) 1 calc R U P B 3
C96 C 0.6508(9) 0.7287(7) 0.2895(6) 0.0300(18) Uani 0.515(11) 1 d D U P B 3
H96 D 0.5738 0.7485 0.3133 0.036 Uiso 0.515(11) 1 calc R U P B 3
C81 C 0.6105(8) 0.6532(7) 0.2360(6) 0.0251(12) Uani 0.485(11) 1 d D U P B 4
H81 D 0.5404 0.6228 0.2220 0.030 Uiso 0.485(11) 1 calc R U P B 4
C82 C 0.7265(9) 0.6304(12) 0.2041(10) 0.035(2) Uani 0.485(11) 1 d D U P B 4
H82 D 0.7363 0.5854 0.1673 0.042 Uiso 0.485(11) 1 calc R U P B 4
C83 C 0.8282(9) 0.6732(11) 0.2256(9) 0.042(3) Uani 0.485(11) 1 d D U P B 4
H83 D 0.9085 0.6559 0.2049 0.050 Uiso 0.485(11) 1 calc R U P B 4
C84 C 0.8143(10) 0.7412(9) 0.2772(8) 0.041(2) Uani 0.485(11) 1 d D U P B 4
H84 D 0.8845 0.7713 0.2912 0.049 Uiso 0.485(11) 1 calc R U P B 4
C85 C 0.6973(10) 0.7648(7) 0.3082(6) 0.032(2) Uani 0.485(11) 1 d D U P B 4
H85 D 0.6870 0.8120 0.3432 0.039 Uiso 0.485(11) 1 calc R U P B 4
C86 C 0.5958(9) 0.7202(8) 0.2886(7) 0.033(2) Uani 0.485(11) 1 d D U P B 4
H86 D 0.5158 0.7353 0.3110 0.039 Uiso 0.485(11) 1 calc R U P B 4

loop_
_atom_site_aniso_label
_atom_site_aniso_U_11
_atom_site_aniso_U_22
_atom_site_aniso_U_33
_atom_site_aniso_U_23
_atom_site_aniso_U_13
_atom_site_aniso_U_12
Ir 0.00946(4) 0.00720(4) 0.00722(4) -0.00184(3) -0.00007(2) -0.00092(2)
N1 0.0135(8) 0.0085(8) 0.0085(8) -0.0017(6) -0.0003(6) 0.0005(6)
N2 0.0157(9) 0.0090(8) 0.0101(8) -0.0031(7) 0.0012(7) -0.0023(6)
N3 0.0103(8) 0.0100(8) 0.0088(8) -0.0029(6) 0.0004(6) -0.0023(6)
N4 0.0143(9) 0.0076(8) 0.0097(8) -0.0009(6) 0.0003(6) -0.0014(6)
N5 0.0123(8) 0.0081(8) 0.0105(8) -0.0023(6) 0.0002(6) -0.0012(6)
C1 0.0097(9) 0.0107(9) 0.0096(9) -0.0022(7) -0.0002(7) -0.0028(7)
C2 0.0118(9) 0.0095(9) 0.0109(9) -0.0028(7) -0.0008(7) -0.0029(7)
C3 0.0093(9) 0.0091(9) 0.0100(9) -0.0009(7) -0.0001(7) -0.0029(7)
C4 0.0105(9) 0.0075(8) 0.0093(9) -0.0010(7) -0.0022(7) -0.0010(7)
C5 0.0131(10) 0.0138(10) 0.0111(9) -0.0041(8) -0.0019(8) -0.0031(8)
C6 0.0174(11) 0.0120(10) 0.0100(9) 0.0005(8) -0.0024(8) -0.0046(8)
C7 0.0141(10) 0.0115(10) 0.0157(10) 0.0000(8) -0.0037(8) -0.0014(8)
C8 0.0116(10) 0.0119(9) 0.0150(10) -0.0047(8) -0.0007(8) -0.0015(7)
C9 0.0123(9) 0.0094(9) 0.0093(9) -0.0020(7) -0.0006(7) -0.0020(7)
C10 0.0208(11) 0.0113(9) 0.0108(9) -0.0044(8) -0.0020(8) -0.0015(8)
C11 0.0204(11) 0.0119(10) 0.0163(10) -0.0059(8) -0.0019(9) -0.0035(8)
C12 0.0207(11) 0.0097(9) 0.0133(10) -0.0017(8) -0.0008(8) -0.0046(8)
C13 0.0143(10) 0.0104(9) 0.0096(9) -0.0013(7) -0.0004(7) -0.0021(7)
C14 0.0134(9) 0.0070(8) 0.0105(9) -0.0026(7) 0.0011(7) -0.0031(7)
C15 0.0155(10) 0.0116(9) 0.0106(9) -0.0052(8) -0.0002(8) 0.0016(8)
C16 0.0147(10) 0.0119(9) 0.0107(9) -0.0047(8) 0.0013(8) -0.0029(8)
C17 0.0161(10) 0.0100(9) 0.0126(9) -0.0040(8) 0.0032(8) -0.0029(8)
C18 0.0144(10) 0.0091(9) 0.0113(9) -0.0022(7) 0.0006(8) -0.0016(7)
C19 0.0550(19) 0.0181(12) 0.0254(13) -0.0138(11) -0.0011(13) -0.0096(12)
C20A 0.181(9) 0.029(3) 0.033(3) 0.007(2) -0.049(4) -0.055(4)
C21A 0.168(8) 0.018(2) 0.042(3) -0.017(2) 0.053(4) -0.010(3)
C22A 0.106(5) 0.0122(18) 0.023(2) -0.0084(16) 0.004(3) -0.019(2)
C20B 0.028(4) 0.014(3) 0.021(4) -0.010(3) 0.006(3) -0.011(3)
C21B 0.025(4) 0.007(3) 0.028(4) -0.006(3) -0.001(3) 0.004(3)
C22B 0.020(4) 0.014(3) 0.018(4) -0.005(3) -0.006(3) -0.006(3)
C23 0.0166(11) 0.0156(10) 0.0128(10) -0.0036(8) 0.0055(8) 0.0003(8)
C24 0.0173(12) 0.0349(15) 0.0287(14) -0.0117(12) 0.0060(10) -0.0012(11)
C25 0.0372(15) 0.0179(12) 0.0196(12) -0.0078(10) 0.0108(11) 0.0034(10)
C26 0.0347(15) 0.0230(13) 0.0136(11) -0.0001(10) 0.0103(10) 0.0059(11)
C27 0.0100(9) 0.0121(9) 0.0119(9) -0.0046(8) 0.0021(7) -0.0034(7)
C28 0.0123(9) 0.0124(9) 0.0104(9) -0.0038(8) 0.0011(7) -0.0036(7)
C29 0.0127(10) 0.0137(10) 0.0106(9) -0.0011(8) -0.0038(7) -0.0024(8)
C30 0.0122(10) 0.0111(9) 0.0183(10) -0.0046(8) -0.0050(8) -0.0001(7)
C31 0.0088(9) 0.0138(10) 0.0175(10) -0.0077(8) 0.0011(8) -0.0017(7)
C32 0.0228(12) 0.0148(10) 0.0147(10) -0.0029(8) 0.0078(9) -0.0062(9)
C33 0.0234(12) 0.0152(10) 0.0183(11) -0.0098(9) 0.0012(9) -0.0009(9)
C34 0.0236(12) 0.0243(12) 0.0103(10) 0.0000(9) -0.0032(9) -0.0062(10)
C35 0.0214(12) 0.0108(10) 0.0266(13) -0.0034(9) -0.0081(10) 0.0019(9)
C36 0.0162(11) 0.0239(12) 0.0262(12) -0.0164(10) 0.0055(9) -0.0023(9)
Cl1 0.0220(3) 0.0184(3) 0.0172(3) -0.0010(2) -0.0024(2) -0.0040(2)
O1 0.0294(11) 0.0388(12) 0.0217(10) -0.0113(9) -0.0008(9) -0.0043(9)
C91 0.023(3) 0.0221(17) 0.0265(17) -0.0065(14) -0.018(3) 0.006(3)
C92 0.038(5) 0.031(4) 0.023(3) -0.015(3) -0.005(4) 0.010(4)
C93 0.036(5) 0.035(4) 0.036(4) -0.015(3) 0.009(4) 0.000(4)
C94 0.051(6) 0.030(3) 0.031(3) -0.006(3) -0.008(4) -0.010(4)
C95 0.068(6) 0.011(3) 0.017(3) -0.006(2) -0.010(4) 0.001(4)
C96 0.045(5) 0.018(3) 0.021(3) -0.004(2) 0.005(4) 0.003(4)
C81 0.023(3) 0.0221(17) 0.0259(17) -0.0070(14) -0.019(3) 0.006(3)
C82 0.039(6) 0.029(4) 0.042(5) -0.024(3) -0.018(5) 0.016(4)
C83 0.035(5) 0.038(4) 0.052(6) -0.023(4) -0.007(5) 0.015(5)
C84 0.058(7) 0.023(3) 0.042(5) -0.014(3) -0.024(5) 0.002(5)
C85 0.057(6) 0.018(3) 0.017(3) -0.003(2) -0.015(4) 0.006(4)
C86 0.051(5) 0.019(3) 0.022(3) -0.002(2) -0.001(4) -0.001(4)

loop_
_atom_type_symbol
_atom_type_description
_atom_type_scat_dispersion_real
_atom_type_scat_dispersion_imag
_atom_type_scat_source
C C 0.0033 0.0016 'International Tables Vol C Tables 4.2.6.8 and 6.1.1.4'
H H 0.0000 0.0000 'International Tables Vol C Tables 4.2.6.8 and 6.1.1.4'
N N 0.0061 0.0033 'International Tables Vol C Tables 4.2.6.8 and 6.1.1.4'
Cl Cl 0.1484 0.1585 'International Tables Vol C Tables 4.2.6.8 and 6.1.1.4'
Ir Ir -1.4442 7.9887 'International Tables Vol C Tables 4.2.6.8 and 6.1.1.4'
O O 0.0106 0.0060 'International Tables Vol C Tables 4.2.6.8 and 6.1.1.4'
D D 0.0000 0.0000 'International Tables Vol C Tables 4.2.6.8 and 6.1.1.4'

loop_
_geom_angle_atom_site_label_1
_geom_angle_atom_site_label_2
_geom_angle_atom_site_label_3
_geom_angle
N1 Ir N5 79.05(8)
N1 Ir N3 78.30(8)
N5 Ir N3 98.43(7)
N1 Ir C28 116.10(8)
N5 Ir C28 97.97(8)
N3 Ir C28 160.03(8)
N1 Ir C31 115.16(8)
N5 Ir C31 161.43(8)
N3 Ir C31 96.30(8)
C28 Ir C31 65.55(8)
N1 Ir C27 98.77(8)
N5 Ir C27 131.01(8)
N3 Ir C27 129.42(7)
C28 Ir C27 38.85(8)
C31 Ir C27 38.89(8)
N1 Ir C30 153.52(8)
N5 Ir C30 127.42(8)
N3 Ir C30 95.95(8)
C28 Ir C30 64.88(9)
C31 Ir C30 39.15(9)
C27 Ir C30 64.78(9)
N1 Ir C29 154.63(8)
N5 Ir C29 97.15(8)
N3 Ir C29 126.97(8)
C28 Ir C29 39.07(8)
C31 Ir C29 64.79(9)
C27 Ir C29 64.66(8)
C30 Ir C29 37.80(8)
C1 N1 C4 110.81(17)
C1 N1 Ir 122.95(14)
C4 N1 Ir 123.42(14)
C1 N2 C9 119.17(18)
C13 N3 C9 118.39(18)
C13 N3 Ir 118.86(14)
C9 N3 Ir 120.97(14)
C4 N4 C14 119.40(18)
C18 N5 C14 117.98(18)
C18 N5 Ir 119.40(14)
C14 N5 Ir 121.70(14)
N2 C1 N1 125.92(19)
N2 C1 C2 126.34(19)
N1 C1 C2 107.57(18)
C5 C2 C3 121.5(2)
C5 C2 C1 131.9(2)
C3 C2 C1 106.47(18)
C8 C3 C2 120.7(2)
C8 C3 C4 132.2(2)
C2 C3 C4 106.86(18)
N4 C4 N1 125.67(19)
N4 C4 C3 126.52(19)
N1 C4 C3 107.56(18)
C2 C5 C6 117.5(2)
C2 C5 H5 121.2
C6 C5 H5 121.2
C7 C6 C5 121.1(2)
C7 C6 H6 119.5
C5 C6 H6 119.5
C8 C7 C6 120.9(2)
C8 C7 H7 119.5
C6 C7 H7 119.5
C3 C8 C7 118.1(2)
C3 C8 H8 120.9
C7 C8 H8 120.9
N3 C9 C10 119.69(19)
N3 C9 N2 125.18(19)
C10 C9 N2 115.07(19)
C11 C10 C9 122.3(2)
C11 C10 H10 118.9
C9 C10 H10 118.9
C10 C11 C12 116.5(2)
C10 C11 C19 121.2(2)
C12 C11 C19 122.3(2)
C13 C12 C11 119.6(2)
C13 C12 H12 120.2
C11 C12 H12 120.2
N3 C13 C12 123.3(2)
N3 C13 H13 118.3
C12 C13 H13 118.3
N5 C14 C15 120.00(19)
N5 C14 N4 125.61(19)
C15 C14 N4 114.25(18)
C16 C15 C14 122.3(2)
C16 C15 H15 118.9
C14 C15 H15 118.9
C15 C16 C17 116.4(2)
C15 C16 C23 120.82(19)
C17 C16 C23 122.61(19)
C18 C17 C16 119.6(2)
C18 C17 H17 120.2
C16 C17 H17 120.2
N5 C18 C17 123.7(2)
N5 C18 H18 118.2
C17 C18 H18 118.2
C20B C19 C11 118.5(4)
C22A C19 C11 114.5(3)
C22A C19 C21A 111.5(4)
C11 C19 C21A 108.8(3)
C22A C19 C20A 110.5(3)
C11 C19 C20A 105.3(3)
C21A C19 C20A 105.7(4)
C20B C19 C21B 110.4(5)
C11 C19 C21B 105.9(3)
C20B C19 C22B 109.8(4)
C11 C19 C22B 109.1(3)
C21B C19 C22B 101.8(4)
C19 C20A H20A 109.5
C19 C20A H20B 109.5
H20A C20A H20B 109.5
C19 C20A H20C 109.5
H20A C20A H20C 109.5
H20B C20A H20C 109.5
C19 C21A H21A 109.5
C19 C21A H21B 109.5
H21A C21A H21B 109.5
C19 C21A H21C 109.5
H21A C21A H21C 109.5
H21B C21A H21C 109.5
C19 C22A H22A 109.5
C19 C22A H22B 109.5
H22A C22A H22B 109.5
C19 C22A H22C 109.5
H22A C22A H22C 109.5
H22B C22A H22C 109.5
C19 C20B H20D 109.5
C19 C20B H20E 109.5
H20D C20B H20E 109.5
C19 C20B H20F 109.5
H20D C20B H20F 109.5
H20E C20B H20F 109.5
C19 C21B H21D 109.5
C19 C21B H21E 109.5
H21D C21B H21E 109.5
C19 C21B H21F 109.5
H21D C21B H21F 109.5
H21E C21B H21F 109.5
C19 C22B H22D 109.5
C19 C22B H22E 109.5
H22D C22B H22E 109.5
C19 C22B H22F 109.5
H22D C22B H22F 109.5
H22E C22B H22F 109.5
C16 C23 C25 111.4(2)
C16 C23 C26 111.43(19)
C25 C23 C26 108.9(2)
C16 C23 C24 106.89(19)
C25 C23 C24 109.4(2)
C26 C23 C24 108.7(2)
C23 C24 H24A 109.5
C23 C24 H24B 109.5
H24A C24 H24B 109.5
C23 C24 H24C 109.5
H24A C24 H24C 109.5
H24B C24 H24C 109.5
C23 C25 H25A 109.5
C23 C25 H25B 109.5
H25A C25 H25B 109.5
C23 C25 H25C 109.5
H25A C25 H25C 109.5
H25B C25 H25C 109.5
C23 C26 H26A 109.5
C23 C26 H26B 109.5
H26A C26 H26B 109.5
C23 C26 H26C 109.5
H26A C26 H26C 109.5
H26B C26 H26C 109.5
C28 C27 C31 108.65(19)
C28 C27 C32 125.02(19)
C31 C27 C32 126.3(2)
C28 C27 Ir 70.22(12)
C31 C27 Ir 70.50(12)
C32 C27 Ir 123.57(16)
C27 C28 C29 107.44(18)
C27 C28 C33 126.0(2)
C29 C28 C33 126.4(2)
C27 C28 Ir 70.92(12)
C29 C28 Ir 71.92(12)
C33 C28 Ir 126.09(16)
C30 C29 C28 108.33(19)
C30 C29 C34 125.2(2)
C28 C29 C34 126.4(2)
C30 C29 Ir 70.95(13)
C28 C29 Ir 69.01(12)
C34 C29 Ir 127.89(16)
C29 C30 C31 108.36(19)
C29 C30 C35 125.8(2)
C31 C30 C35 125.8(2)
C29 C30 Ir 71.25(12)
C31 C30 Ir 69.42(12)
C35 C30 Ir 127.08(16)
C27 C31 C30 107.14(18)
C27 C31 C36 127.6(2)
C30 C31 C36 125.2(2)
C27 C31 Ir 70.61(12)
C30 C31 Ir 71.43(12)
C36 C31 Ir 126.64(16)
C27 C32 H32A 109.5
C27 C32 H32B 109.5
H32A C32 H32B 109.5
C27 C32 H32C 109.5
H32A C32 H32C 109.5
H32B C32 H32C 109.5
C28 C33 H33A 109.5
C28 C33 H33B 109.5
H33A C33 H33B 109.5
C28 C33 H33C 109.5
H33A C33 H33C 109.5
H33B C33 H33C 109.5
C29 C34 H34A 109.5
C29 C34 H34B 109.5
H34A C34 H34B 109.5
C29 C34 H34C 109.5
H34A C34 H34C 109.5
H34B C34 H34C 109.5
C30 C35 H35A 109.5
C30 C35 H35B 109.5
H35A C35 H35B 109.5
C30 C35 H35C 109.5
H35A C35 H35C 109.5
H35B C35 H35C 109.5
C31 C36 H36A 109.5
C31 C36 H36B 109.5
H36A C36 H36B 109.5
C31 C36 H36C 109.5
H36A C36 H36C 109.5
H36B C36 H36C 109.5
H1O O1 H2O 109.7
C92 C91 C96 120.8(6)
C92 C91 H91 119.6
C96 C91 H91 119.6
C91 C92 C93 119.8(5)
C91 C92 H92 120.1
C93 C92 H92 120.1
C92 C93 C94 120.1(6)
C92 C93 H93 119.9
C94 C93 H93 119.9
C95 C94 C93 119.7(6)
C95 C94 H94 120.1
C93 C94 H94 120.1
C94 C95 C96 120.5(5)
C94 C95 H95 119.8
C96 C95 H95 119.8
C95 C96 C91 118.9(5)
C95 C96 H96 120.5
C91 C96 H96 120.5
C82 C81 C86 120.1(6)
C82 C81 H81 119.9
C86 C81 H81 119.9
C83 C82 C81 119.8(6)
C83 C82 H82 120.1
C81 C82 H82 120.1
C82 C83 C84 120.5(6)
C82 C83 H83 119.7
C84 C83 H83 119.7
C83 C84 C85 119.5(6)
C83 C84 H84 120.3
C85 C84 H84 120.3
C86 C85 C84 120.2(5)
C86 C85 H85 119.9
C84 C85 H85 119.9
C85 C86 C81 119.9(6)
C85 C86 H86 120.1
C81 C86 H86 120.1

loop_
_geom_bond_atom_site_label_1
_geom_bond_atom_site_label_2
_geom_bond_distance
Ir N1 2.0276(19)
Ir N5 2.1123(19)
Ir N3 2.1160(18)
Ir C28 2.155(2)
Ir C31 2.163(2)
Ir C27 2.164(2)
Ir C30 2.190(2)
Ir C29 2.194(2)
N1 C1 1.369(3)
N1 C4 1.369(3)
N2 C1 1.297(3)
N2 C9 1.400(3)
N3 C13 1.350(3)
N3 C9 1.366(3)
N4 C4 1.295(3)
N4 C14 1.403(3)
N5 C18 1.356(3)
N5 C14 1.365(3)
C1 C2 1.485(3)
C2 C5 1.387(3)
C2 C3 1.403(3)
C3 C8 1.387(3)
C3 C4 1.481(3)
C5 C6 1.401(3)
C5 H5 0.9500
C6 C7 1.396(3)
C6 H6 0.9500
C7 C8 1.395(3)
C7 H7 0.9500
C8 H8 0.9500
C9 C10 1.396(3)
C10 C11 1.389(3)
C10 H10 0.9500
C11 C12 1.396(3)
C11 C19 1.520(3)
C12 C13 1.383(3)
C12 H12 0.9500
C13 H13 0.9500
C14 C15 1.400(3)
C15 C16 1.389(3)
C15 H15 0.9500
C16 C17 1.402(3)
C16 C23 1.525(3)
C17 C18 1.379(3)
C17 H17 0.9500
C18 H18 0.9500
C19 C20B 1.455(7)
C19 C22A 1.467(5)
C19 C21A 1.557(6)
C19 C20A 1.561(6)
C19 C21B 1.597(7)
C19 C22B 1.609(7)
C20A H20A 0.9800
C20A H20B 0.9800
C20A H20C 0.9800
C21A H21A 0.9800
C21A H21B 0.9800
C21A H21C 0.9800
C22A H22A 0.9800
C22A H22B 0.9800
C22A H22C 0.9800
C20B H20D 0.9800
C20B H20E 0.9800
C20B H20F 0.9800
C21B H21D 0.9800
C21B H21E 0.9800
C21B H21F 0.9800
C22B H22D 0.9800
C22B H22E 0.9800
C22B H22F 0.9800
C23 C25 1.532(3)
C23 C26 1.533(3)
C23 C24 1.539(4)
C24 H24A 0.9800
C24 H24B 0.9800
C24 H24C 0.9800
C25 H25A 0.9800
C25 H25B 0.9800
C25 H25C 0.9800
C26 H26A 0.9800
C26 H26B 0.9800
C26 H26C 0.9800
C27 C28 1.437(3)
C27 C31 1.441(3)
C27 C32 1.492(3)
C28 C29 1.455(3)
C28 C33 1.497(3)
C29 C30 1.420(3)
C29 C34 1.492(3)
C30 C31 1.459(3)
C30 C35 1.494(3)
C31 C36 1.499(3)
C32 H32A 0.9800
C32 H32B 0.9800
C32 H32C 0.9800
C33 H33A 0.9800
C33 H33B 0.9800
C33 H33C 0.9800
C34 H34A 0.9800
C34 H34B 0.9800
C34 H34C 0.9800
C35 H35A 0.9800
C35 H35B 0.9800
C35 H35C 0.9800
C36 H36A 0.9800
C36 H36B 0.9800
C36 H36C 0.9800
O1 H1O 0.88(4)
O1 H2O 0.8544
C91 C92 1.374(6)
C91 C96 1.386(6)
C91 H91 0.9500
C92 C93 1.376(6)
C92 H92 0.9500
C93 C94 1.385(6)
C93 H93 0.9500
C94 C95 1.379(6)
C94 H94 0.9500
C95 C96 1.384(6)
C95 H95 0.9500
C96 H96 0.9500
C81 C82 1.377(6)
C81 C86 1.387(6)
C81 H81 0.9500
C82 C83 1.377(6)
C82 H82 0.9500
C83 C84 1.383(6)
C83 H83 0.9500
C84 C85 1.384(6)
C84 H84 0.9500
C85 C86 1.377(6)
C85 H85 0.9500
C86 H86 0.9500

loop_
_geom_torsion_atom_site_label_1
_geom_torsion_atom_site_label_2
_geom_torsion_atom_site_label_3
_geom_torsion_atom_site_label_4
_geom_torsion
C9 N2 C1 N1 -14.5(3)
C9 N2 C1 C2 160.2(2)
C4 N1 C1 N2 166.7(2)
Ir N1 C1 N2 -31.7(3)
C4 N1 C1 C2 -8.8(2)
Ir N1 C1 C2 152.77(14)
N2 C1 C2 C5 5.6(4)
N1 C1 C2 C5 -179.0(2)
N2 C1 C2 C3 -169.9(2)
N1 C1 C2 C3 5.6(2)
C5 C2 C3 C8 -0.7(3)
C1 C2 C3 C8 175.30(19)
C5 C2 C3 C4 -176.62(19)
C1 C2 C3 C4 -0.6(2)
C14 N4 C4 N1 13.4(3)
C14 N4 C4 C3 -160.1(2)
C1 N1 C4 N4 -166.1(2)
Ir N1 C4 N4 32.4(3)
C1 N1 C4 C3 8.4(2)
Ir N1 C4 C3 -153.03(14)
C8 C3 C4 N4 -5.3(4)
C2 C3 C4 N4 169.9(2)
C8 C3 C4 N1 -179.8(2)
C2 C3 C4 N1 -4.6(2)
C3 C2 C5 C6 -2.3(3)
C1 C2 C5 C6 -177.2(2)
C2 C5 C6 C7 2.7(3)
C5 C6 C7 C8 0.0(3)
C2 C3 C8 C7 3.4(3)
C4 C3 C8 C7 178.0(2)
C6 C7 C8 C3 -3.0(3)
C13 N3 C9 C10 4.4(3)
Ir N3 C9 C10 -160.18(16)
C13 N3 C9 N2 -172.6(2)
Ir N3 C9 N2 22.7(3)
C1 N2 C9 N3 17.9(3)
C1 N2 C9 C10 -159.3(2)
N3 C9 C10 C11 -3.5(3)
N2 C9 C10 C11 173.9(2)
C9 C10 C11 C12 0.3(4)
C9 C10 C11 C19 -179.4(2)
C10 C11 C12 C13 1.8(3)
C19 C11 C12 C13 -178.5(2)
C9 N3 C13 C12 -2.4(3)
Ir N3 C13 C12 162.54(18)
C11 C12 C13 N3 -0.8(4)
C18 N5 C14 C15 -2.6(3)
Ir N5 C14 C15 166.32(16)
C18 N5 C14 N4 173.0(2)
Ir N5 C14 N4 -18.1(3)
C4 N4 C14 N5 -19.8(3)
C4 N4 C14 C15 156.0(2)
N5 C14 C15 C16 3.2(3)
N4 C14 C15 C16 -172.9(2)
C14 C15 C16 C17 -1.4(3)
C14 C15 C16 C23 173.9(2)
C15 C16 C17 C18 -0.7(3)
C23 C16 C17 C18 -175.9(2)
C14 N5 C18 C17 0.5(3)
Ir N5 C18 C17 -168.70(17)
C16 C17 C18 N5 1.2(3)
C10 C11 C19 C20B 8.3(5)
C12 C11 C19 C20B -171.3(4)
C10 C11 C19 C22A -177.7(4)
C12 C11 C19 C22A 2.6(5)
C10 C11 C19 C21A -52.3(4)
C12 C11 C19 C21A 128.1(4)
C10 C11 C19 C20A 60.7(4)
C12 C11 C19 C20A -119.0(4)
C10 C11 C19 C21B -116.2(4)
C12 C11 C19 C21B 64.1(4)
C10 C11 C19 C22B 134.9(4)
C12 C11 C19 C22B -44.7(4)
C15 C16 C23 C25 37.6(3)
C17 C16 C23 C25 -147.4(2)
C15 C16 C23 C26 159.5(2)
C17 C16 C23 C26 -25.5(3)
C15 C16 C23 C24 -81.9(3)
C17 C16 C23 C24 93.2(3)
C31 C27 C28 C29 -2.8(2)
C32 C27 C28 C29 179.2(2)
Ir C27 C28 C29 -63.07(15)
C31 C27 C28 C33 -178.4(2)
C32 C27 C28 C33 3.5(4)
Ir C27 C28 C33 121.3(2)
C31 C27 C28 Ir 60.28(15)
C32 C27 C28 Ir -117.8(2)
C27 C28 C29 C30 2.1(2)
C33 C28 C29 C30 177.8(2)
Ir C28 C29 C30 -60.30(15)
C27 C28 C29 C34 -175.3(2)
C33 C28 C29 C34 0.4(4)
Ir C28 C29 C34 122.3(2)
C27 C28 C29 Ir 62.42(15)
C33 C28 C29 Ir -121.9(2)
C28 C29 C30 C31 -0.7(2)
C34 C29 C30 C31 176.8(2)
Ir C29 C30 C31 -59.75(15)
C28 C29 C30 C35 -178.2(2)
C34 C29 C30 C35 -0.8(4)
Ir C29 C30 C35 122.7(2)
C28 C29 C30 Ir 59.09(15)
C34 C29 C30 Ir -123.5(2)
C28 C27 C31 C30 2.4(2)
C32 C27 C31 C30 -179.6(2)
Ir C27 C31 C30 62.50(15)
C28 C27 C31 C36 178.1(2)
C32 C27 C31 C36 -3.9(4)
Ir C27 C31 C36 -121.8(2)
C28 C27 C31 Ir -60.11(15)
C32 C27 C31 Ir 117.9(2)
C29 C30 C31 C27 -1.1(2)
C35 C30 C31 C27 176.5(2)
Ir C30 C31 C27 -61.96(15)
C29 C30 C31 C36 -176.9(2)
C35 C30 C31 C36 0.7(4)
Ir C30 C31 C36 122.2(2)
C29 C30 C31 Ir 60.90(15)
C35 C30 C31 Ir -121.6(2)
C96 C91 C92 C93 0.3(12)
C91 C92 C93 C94 0.5(14)
C92 C93 C94 C95 -0.2(15)
C93 C94 C95 C96 -1.0(15)
C94 C95 C96 C91 1.9(13)
C92 C91 C96 C95 -1.5(12)
C86 C81 C82 C83 0.9(17)
C81 C82 C83 C84 -1.5(19)
C82 C83 C84 C85 0.8(18)
C83 C84 C85 C86 0.6(16)
C84 C85 C86 C81 -1.2(15)
C82 C81 C86 C85 0.5(15)
